data_4032576
loop_
_publ_author_name
'Anguera, Gonzalo'
'Kauffmann, Brice'
'Borrell, Jos\'e I'
'Borr\'os, Salvador'
'S\'anchez-Garc\'ia, David'

_publ_section_title
;
 Stable 5,5'-Substituted 2,2'-Bipyrroles: Building Blocks for Macrocyclic
 and Materials Chemistry.
;
_journal_issue 13
_journal_name_full 'The Journal of organic chemistry'
_journal_page_first 6904
_journal_page_last 6912
_journal_paper_doi 10.1021/acs.joc.7b00961
_journal_volume 82
_journal_year 2017
_chemical_formula_sum 'C52 H48 N4 O8'
_chemical_formula_weight 856.94
_space_group_crystal_system monoclinic
_space_group_IT_number 14
_space_group_name_Hall '-P 2yn'
_space_group_name_H-M_alt 'P 1 21/n 1'
_symmetry_space_group_name_Hall '-P 2yn'
_symmetry_space_group_name_H-M 'P 1 21/n 1'
_atom_sites_solution_hydrogens geom
_audit_creation_method SHELXL-2014/7
_cell_angle_alpha 90
_cell_angle_beta 98.79(3)
_cell_angle_gamma 90
_cell_formula_units_Z 2
_cell_length_a 8.1443(16)
_cell_length_b 18.723(4)
_cell_length_c 14.403(3)
_cell_measurement_reflns_used 780
_cell_measurement_temperature 120(2)
_cell_measurement_theta_max 70.6
_cell_measurement_theta_min 30.7
_cell_volume 2170.5(8)
_computing_cell_refinement
;
CrystalClear-SM Expert 2.1 b43 (Rigaku, 2015)
;
_computing_data_collection
;
CrystalClear-SM Expert 2.1 b43 (Rigaku, 2015)
;
_computing_data_reduction
;
CrystalClear-SM Expert 2.1 b43 (Rigaku, 2015)
;
_computing_molecular_graphics 'Shelxle (Dittrich, 2011)'
_computing_structure_refinement 'SHELXL-2014/7 (Sheldrick, 2014)'
_computing_structure_solution 'SHELXT (Sheldrick, 2015)'
_diffrn_ambient_temperature 120(2)
_diffrn_detector PILT
_diffrn_detector_area_resol_mean 5.8140
_diffrn_measured_fraction_theta_full 0.979
_diffrn_measured_fraction_theta_max 0.961
_diffrn_measurement_device_type
;
AFC11 (Right): Eulerian 3 circle
;
_diffrn_measurement_method 'profile data from \w-scans'
_diffrn_radiation_type CuK\a
_diffrn_radiation_wavelength 1.54178
_diffrn_reflns_av_R_equivalents 0.0162
_diffrn_reflns_av_unetI/netI 0.0151
_diffrn_reflns_Laue_measured_fraction_full 0.979
_diffrn_reflns_Laue_measured_fraction_max 0.961
_diffrn_reflns_limit_h_max 9
_diffrn_reflns_limit_h_min -9
_diffrn_reflns_limit_k_max 21
_diffrn_reflns_limit_k_min -22
_diffrn_reflns_limit_l_max 16
_diffrn_reflns_limit_l_min -17
_diffrn_reflns_number 13295
_diffrn_reflns_point_group_measured_fraction_full 0.979
_diffrn_reflns_point_group_measured_fraction_max 0.961
_diffrn_reflns_theta_full 67.679
_diffrn_reflns_theta_max 71.802
_diffrn_reflns_theta_min 5.887
_diffrn_source 'Rigaku FRX rotating anode'
_exptl_absorpt_coefficient_mu 0.722
_exptl_absorpt_correction_T_max 1.0000
_exptl_absorpt_correction_T_min 0.9598
_exptl_absorpt_correction_type multi-scan
_exptl_crystal_colour 'dark green'
_exptl_crystal_density_diffrn 1.311
_exptl_crystal_description Prism
_exptl_crystal_F_000 904
_exptl_crystal_size_max 0.1
_exptl_crystal_size_mid 0.1
_exptl_crystal_size_min 0.1
_refine_diff_density_max 0.272
_refine_diff_density_min -0.180
_refine_diff_density_rms 0.037
_refine_ls_extinction_coef 0.0075(7)
_refine_ls_extinction_expression Fc^*^=kFc[1+0.001xFc^2^\l^3^/sin(2\q)]^-1/4^
_refine_ls_extinction_method 'SHELXL-2014/7 (Sheldrick 2014'
_refine_ls_goodness_of_fit_ref 1.040
_refine_ls_hydrogen_treatment mixed
_refine_ls_matrix_type full
_refine_ls_number_parameters 306
_refine_ls_number_reflns 4075
_refine_ls_number_restraints 0
_refine_ls_restrained_S_all 1.040
_refine_ls_R_factor_all 0.0350
_refine_ls_R_factor_gt 0.0334
_refine_ls_shift/su_max 0.001
_refine_ls_shift/su_mean 0.000
_refine_ls_structure_factor_coef Fsqd
_refine_ls_weighting_details 'w=1/[\s^2^(Fo^2^)+(0.0449P)^2^+0.6937P] where P=(Fo^2^+2Fc^2^)/3'
_refine_ls_weighting_scheme calc
_refine_ls_wR_factor_gt 0.0855
_refine_ls_wR_factor_ref 0.0866
_reflns_Friedel_coverage 0.000
_reflns_number_gt 3830
_reflns_number_total 4075
_reflns_threshold_expression 'I > 2\s(I)'
_cod_data_source_file jo7b00961_si_002.cif
_cod_data_source_block pb04
_cod_depositor_comments
;
The following automatic conversions were performed:

'_exptl_absorpt_correction_type' value 'Multi-scan' changed to
'multi-scan' according to
/home/data/users/saulius/crontab/automatic-downloads/rss-feeds/ACS/lib/dictionaries/cif_core.dic
dictionary named 'cif_core.dic' version 2.4.2 from 2011-04-26.

Automatic conversion script
Id: cif_fix_values 4973 2017-02-22 13:04:09Z antanas 

 Adding full bibliography for 4032575--4032576.cif.
;
_cod_original_cell_volume 2170.4(8)
_cod_database_code 4032576
_shelx_shelxl_version_number 2014/7
_shelx_space_group_comment
;
The symmetry employed for this shelxl refinement is uniquely defined
by the following loop, which should always be used as a source of
symmetry information in preference to the above space-group names.
They are only intended as comments.
;

loop_
_space_group_symop_operation_xyz
'x, y, z'
'-x+1/2, y+1/2, -z+1/2'
'-x, -y, -z'
'x-1/2, -y-1/2, z-1/2'

loop_
_atom_site_label
_atom_site_type_symbol
_atom_site_fract_x
_atom_site_fract_y
_atom_site_fract_z
_atom_site_U_iso_or_equiv
_atom_site_adp_type
_atom_site_occupancy
_atom_site_site_symmetry_order
_atom_site_calc_flag
_atom_site_refinement_flags_posn
_atom_site_refinement_flags_adp
O3 O 0.42090(9) 0.35852(4) 0.46180(5) 0.02163(18) Uani 1 1 d . .
O4 O 0.53867(9) 0.26167(4) 0.40800(5) 0.02263(19) Uani 1 1 d . .
O1 O 1.09878(9) 0.48057(4) 0.66320(5) 0.02391(19) Uani 1 1 d . .
O2 O 1.00754(9) 0.51450(4) 0.79549(5) 0.02347(19) Uani 1 1 d . .
N2 N 0.56003(11) 0.45448(5) 0.59085(6) 0.0188(2) Uani 1 1 d . .
H2 H 0.4845(13) 0.4344(3) 0.5492(7) 0.023 Uiso 1 1 calc R U
N1 N 0.95564(11) 0.40661(5) 0.51359(6) 0.0204(2) Uani 1 1 d . .
H1 H 1.0315(13) 0.4335(5) 0.5493(6) 0.024 Uiso 1 1 calc R U
C007 C 0.72720(13) 0.44822(5) 0.59197(7) 0.0182(2) Uani 1 1 d . .
C008 C 0.84435(13) 0.32938(6) 0.40420(7) 0.0196(2) Uani 1 1 d . .
C009 C 0.52607(13) 0.49617(6) 0.66331(7) 0.0193(2) Uani 1 1 d . .
H009 H 0.4206 0.5075 0.6761 0.023 Uiso 1 1 calc R U
C010 C 0.71519(13) 0.35623(6) 0.45318(7) 0.0187(2) Uani 1 1 d . .
C011 C 0.54464(13) 0.32831(6) 0.44218(7) 0.0186(2) Uani 1 1 d . .
C012 C 0.98939(13) 0.36177(6) 0.44428(7) 0.0210(2) Uani 1 1 d . .
H012 H 1.0935 0.3543 0.4270 0.025 Uiso 1 1 calc R U
C013 C 0.93812(13) 0.22202(6) 0.32429(8) 0.0237(2) Uani 1 1 d . .
H013 H 1.0234(13) 0.21420(13) 0.3794(8) 0.028 Uiso 1 1 calc R U
C014 C 0.68644(13) 0.56923(6) 0.79412(7) 0.0197(2) Uani 1 1 d . .
C015 C 0.82890(13) 0.27987(6) 0.32317(7) 0.0204(2) Uani 1 1 d . .
C016 C 0.79079(13) 0.40505(6) 0.52107(7) 0.0186(2) Uani 1 1 d . .
C017 C 0.76839(14) 0.63481(6) 0.79124(8) 0.0259(3) Uani 1 1 d . .
H017 H 0.8222(8) 0.64706(19) 0.7350(8) 0.031 Uiso 1 1 calc R U
C018 C 0.67340(13) 0.51863(5) 0.71408(7) 0.0188(2) Uani 1 1 d . .
C019 C 0.80441(13) 0.48821(5) 0.66956(7) 0.0186(2) Uani 1 1 d . .
C020 C 0.98281(13) 0.49339(5) 0.70566(7) 0.0195(2) Uani 1 1 d . .
C021 C 0.77637(16) 0.68313(7) 0.86497(9) 0.0311(3) Uani 1 1 d . .
H021 H 0.8333(10) 0.7290(8) 0.86158(11) 0.037 Uiso 1 1 calc R U
C022 C 0.61370(13) 0.55336(7) 0.87327(8) 0.0246(2) Uani 1 1 d . .
H022 H 0.5550(9) 0.5076(7) 0.87670(9) 0.030 Uiso 1 1 calc R U
C023 C 0.70807(14) 0.28969(6) 0.24384(8) 0.0247(2) Uani 1 1 d . .
H023 H 0.6306(12) 0.3298(6) 0.24171(8) 0.030 Uiso 1 1 calc R U
C024 C 0.92743(15) 0.17543(7) 0.24821(9) 0.0295(3) Uani 1 1 d . .
H024 H 1.0066(13) 0.1346(6) 0.24978(9) 0.035 Uiso 1 1 calc R U
C025 C 1.17837(14) 0.52696(7) 0.83833(8) 0.0280(3) Uani 1 1 d . .
H02A H 1.2351(6) 0.5591(3) 0.7983(4) 0.034 Uiso 1 1 calc R U
H02B H 1.2406(7) 0.4811(5) 0.84682(12) 0.034 Uiso 1 1 calc R U
C026 C 0.69723(15) 0.24294(7) 0.16814(8) 0.0286(3) Uani 1 1 d . .
H026 H 0.6121(14) 0.25030(14) 0.1132(9) 0.034 Uiso 1 1 calc R U
C027 C 0.37892(14) 0.22567(6) 0.39383(8) 0.0247(2) Uani 1 1 d . .
H02C H 0.2975(9) 0.2533(3) 0.3514(4) 0.030 Uiso 1 1 calc R U
H02D H 0.3378(5) 0.21968(8) 0.4537(6) 0.030 Uiso 1 1 calc R U
C028 C 0.62333(14) 0.60167(7) 0.94757(8) 0.0306(3) Uani 1 1 d . .
H028 H 0.5731(8) 0.5897(2) 1.0028(9) 0.037 Uiso 1 1 calc R U
C029 C 0.80675(15) 0.18577(7) 0.17019(9) 0.0302(3) Uani 1 1 d . .
H029 H 0.7989(2) 0.1532(5) 0.1173(9) 0.036 Uiso 1 1 calc R U
C030 C 1.16955(16) 0.56127(9) 0.93209(9) 0.0378(3) Uani 1 1 d . .
H03A H 1.1051 0.6043 0.9228 0.057 Uiso 1 1 calc R U
H03B H 1.2798 0.5724 0.9626 0.057 Uiso 1 1 calc R U
H03C H 1.1181 0.5289 0.9706 0.057 Uiso 1 1 calc R U
C031 C 0.70373(15) 0.66656(7) 0.94356(9) 0.0310(3) Uani 1 1 d . .
H031 H 0.70911(17) 0.6992(6) 0.9937(9) 0.037 Uiso 1 1 calc R U
C032 C 0.40743(16) 0.15393(7) 0.35139(10) 0.0340(3) Uani 1 1 d . .
H03D H 0.4461 0.1607 0.2923 0.051 Uiso 1 1 calc R U
H03E H 0.3051 0.1276 0.3416 0.051 Uiso 1 1 calc R U
H03F H 0.4892 0.1279 0.3932 0.051 Uiso 1 1 calc R U

loop_
_atom_site_aniso_label
_atom_site_aniso_U_11
_atom_site_aniso_U_22
_atom_site_aniso_U_33
_atom_site_aniso_U_23
_atom_site_aniso_U_13
_atom_site_aniso_U_12
O3 0.0178(4) 0.0249(4) 0.0224(4) -0.0016(3) 0.0036(3) 0.0003(3)
O4 0.0193(4) 0.0198(4) 0.0289(4) -0.0032(3) 0.0040(3) -0.0023(3)
O1 0.0181(4) 0.0274(4) 0.0264(4) -0.0046(3) 0.0042(3) -0.0007(3)
O2 0.0178(4) 0.0302(4) 0.0217(4) -0.0037(3) 0.0009(3) -0.0004(3)
N2 0.0167(4) 0.0210(4) 0.0185(4) -0.0004(3) 0.0019(3) -0.0003(3)
N1 0.0174(4) 0.0227(5) 0.0212(4) -0.0026(4) 0.0035(3) -0.0015(4)
C007 0.0181(5) 0.0177(5) 0.0189(5) 0.0029(4) 0.0036(4) 0.0007(4)
C008 0.0200(5) 0.0191(5) 0.0201(5) 0.0019(4) 0.0044(4) 0.0011(4)
C009 0.0185(5) 0.0196(5) 0.0204(5) 0.0014(4) 0.0055(4) 0.0020(4)
C010 0.0190(5) 0.0184(5) 0.0189(5) 0.0020(4) 0.0038(4) 0.0011(4)
C011 0.0208(5) 0.0197(5) 0.0151(5) 0.0022(4) 0.0022(4) 0.0002(4)
C012 0.0185(5) 0.0236(5) 0.0220(5) -0.0010(4) 0.0062(4) 0.0014(4)
C013 0.0193(5) 0.0261(6) 0.0258(6) -0.0026(4) 0.0039(4) 0.0000(4)
C014 0.0171(5) 0.0220(5) 0.0197(5) 0.0004(4) 0.0014(4) 0.0039(4)
C015 0.0195(5) 0.0218(5) 0.0211(5) -0.0003(4) 0.0072(4) -0.0026(4)
C016 0.0181(5) 0.0190(5) 0.0190(5) 0.0028(4) 0.0037(4) 0.0005(4)
C017 0.0292(6) 0.0236(6) 0.0258(6) 0.0001(4) 0.0066(5) 0.0011(5)
C018 0.0199(5) 0.0174(5) 0.0192(5) 0.0035(4) 0.0040(4) 0.0016(4)
C019 0.0194(5) 0.0175(5) 0.0192(5) 0.0023(4) 0.0041(4) 0.0010(4)
C020 0.0210(5) 0.0161(5) 0.0211(5) 0.0007(4) 0.0028(4) 0.0003(4)
C021 0.0319(6) 0.0245(6) 0.0365(7) -0.0063(5) 0.0039(5) -0.0007(5)
C022 0.0199(5) 0.0311(6) 0.0228(5) -0.0014(4) 0.0033(4) -0.0027(4)
C023 0.0243(6) 0.0265(6) 0.0235(6) 0.0013(4) 0.0049(4) 0.0021(5)
C024 0.0251(6) 0.0290(6) 0.0350(6) -0.0088(5) 0.0066(5) 0.0027(5)
C025 0.0182(5) 0.0365(7) 0.0279(6) -0.0043(5) -0.0002(4) -0.0023(5)
C026 0.0272(6) 0.0367(7) 0.0213(6) -0.0023(5) 0.0021(5) -0.0008(5)
C027 0.0201(5) 0.0250(6) 0.0286(6) -0.0011(5) 0.0023(4) -0.0052(4)
C028 0.0234(6) 0.0463(7) 0.0228(6) -0.0067(5) 0.0058(4) -0.0011(5)
C029 0.0286(6) 0.0352(7) 0.0277(6) -0.0119(5) 0.0074(5) -0.0030(5)
C030 0.0260(6) 0.0562(9) 0.0294(6) -0.0108(6) -0.0013(5) -0.0033(6)
C031 0.0249(6) 0.0383(7) 0.0291(6) -0.0146(5) 0.0014(5) 0.0027(5)
C032 0.0336(7) 0.0277(6) 0.0406(7) -0.0079(5) 0.0055(5) -0.0080(5)

loop_
_atom_type_symbol
_atom_type_description
_atom_type_scat_dispersion_real
_atom_type_scat_dispersion_imag
_atom_type_scat_source
C C 0.0181 0.0091 'International Tables Vol C Tables 4.2.6.8 and 6.1.1.4'
H H 0.0000 0.0000 'International Tables Vol C Tables 4.2.6.8 and 6.1.1.4'
N N 0.0311 0.0180 'International Tables Vol C Tables 4.2.6.8 and 6.1.1.4'
O O 0.0492 0.0322 'International Tables Vol C Tables 4.2.6.8 and 6.1.1.4'

loop_
_geom_angle_atom_site_label_1
_geom_angle_atom_site_label_2
_geom_angle_atom_site_label_3
_geom_angle
C011 O4 C027 117.75(8)
C020 O2 C025 116.82(9)
C007 N2 C009 111.02(9)
C016 N1 C012 110.83(9)
N2 C007 C019 106.67(9)
N2 C007 C016 120.00(10)
C019 C007 C016 133.32(10)
C012 C008 C010 106.55(9)
C012 C008 C015 124.85(10)
C010 C008 C015 128.52(10)
N2 C009 C018 108.64(9)
C016 C010 C008 106.93(9)
C016 C010 C011 127.65(9)
C008 C010 C011 124.80(10)
O3 C011 O4 121.98(9)
O3 C011 C010 127.42(10)
O4 C011 C010 110.58(9)
N1 C012 C008 108.83(9)
C024 C013 C015 120.82(11)
C022 C014 C017 118.34(10)
C022 C014 C018 120.68(10)
C017 C014 C018 120.96(10)
C013 C015 C023 118.47(10)
C013 C015 C008 119.86(10)
C023 C015 C008 121.66(10)
N1 C016 C010 106.86(9)
N1 C016 C007 120.19(10)
C010 C016 C007 132.93(10)
C021 C017 C014 120.99(11)
C009 C018 C019 106.74(9)
C009 C018 C014 124.24(10)
C019 C018 C014 128.86(10)
C007 C019 C018 106.93(9)
C007 C019 C020 127.74(10)
C018 C019 C020 125.09(10)
O1 C020 O2 121.81(10)
O1 C020 C019 127.34(10)
O2 C020 C019 110.86(9)
C017 C021 C031 120.08(12)
C028 C022 C014 120.54(11)
C026 C023 C015 120.61(11)
C029 C024 C013 120.04(11)
O2 C025 C030 105.99(10)
C023 C026 C029 120.28(11)
O4 C027 C032 106.27(9)
C031 C028 C022 120.55(11)
C024 C029 C026 119.78(11)
C028 C031 C021 119.49(11)

loop_
_geom_bond_atom_site_label_1
_geom_bond_atom_site_label_2
_geom_bond_distance
O3 C011 1.2258(13)
O4 C011 1.3393(13)
O4 C027 1.4517(13)
O1 C020 1.2249(14)
O2 C020 1.3383(14)
O2 C025 1.4520(14)
N2 C007 1.3641(14)
N2 C009 1.3650(14)
N1 C016 1.3636(14)
N1 C012 1.3641(14)
C007 C019 1.4107(15)
C007 C016 1.4581(15)
C008 C012 1.3740(16)
C008 C010 1.4435(15)
C008 C015 1.4807(15)
C009 C018 1.3722(16)
C010 C016 1.4095(15)
C010 C011 1.4698(15)
C013 C024 1.3929(16)
C013 C015 1.4000(16)
C014 C022 1.3947(16)
C014 C017 1.4011(16)
C014 C018 1.4835(15)
C015 C023 1.4014(16)
C017 C021 1.3889(17)
C018 C019 1.4433(15)
C019 C020 1.4697(15)
C021 C031 1.3901(19)
C022 C028 1.3943(17)
C023 C026 1.3905(17)
C024 C029 1.3888(19)
C025 C030 1.5070(17)
C026 C029 1.3907(18)
C027 C032 1.5084(17)
C028 C031 1.3855(19)

loop_
_geom_torsion_atom_site_label_1
_geom_torsion_atom_site_label_2
_geom_torsion_atom_site_label_3
_geom_torsion_atom_site_label_4
_geom_torsion
C009 N2 C007 C019 -0.02(11)
C009 N2 C007 C016 179.22(9)
C007 N2 C009 C018 0.20(12)
C012 C008 C010 C016 0.61(12)
C015 C008 C010 C016 -176.31(10)
C012 C008 C010 C011 -170.92(10)
C015 C008 C010 C011 12.16(17)
C027 O4 C011 O3 0.48(14)
C027 O4 C011 C010 179.29(9)
C016 C010 C011 O3 30.26(17)
C008 C010 C011 O3 -159.99(10)
C016 C010 C011 O4 -148.47(10)
C008 C010 C011 O4 21.28(14)
C016 N1 C012 C008 0.05(12)
C010 C008 C012 N1 -0.41(12)
C015 C008 C012 N1 176.66(10)
C024 C013 C015 C023 0.23(16)
C024 C013 C015 C008 -179.02(10)
C012 C008 C015 C013 50.58(15)
C010 C008 C015 C013 -133.01(12)
C012 C008 C015 C023 -128.64(12)
C010 C008 C015 C023 47.77(16)
C012 N1 C016 C010 0.35(12)
C012 N1 C016 C007 179.02(9)
C008 C010 C016 N1 -0.58(11)
C011 C010 C016 N1 170.63(10)
C008 C010 C016 C007 -179.01(11)
C011 C010 C016 C007 -7.80(19)
N2 C007 C016 N1 170.72(9)
C019 C007 C016 N1 -10.28(17)
N2 C007 C016 C010 -11.02(17)
C019 C007 C016 C010 167.98(11)
C022 C014 C017 C021 -0.39(16)
C018 C014 C017 C021 178.07(10)
N2 C009 C018 C019 -0.30(12)
N2 C009 C018 C014 175.35(9)
C022 C014 C018 C009 59.31(15)
C017 C014 C018 C009 -119.12(12)
C022 C014 C018 C019 -126.05(12)
C017 C014 C018 C019 55.53(16)
N2 C007 C019 C018 -0.16(11)
C016 C007 C019 C018 -179.26(11)
N2 C007 C019 C020 174.35(10)
C016 C007 C019 C020 -4.75(19)
C009 C018 C019 C007 0.28(11)
C014 C018 C019 C007 -175.10(10)
C009 C018 C019 C020 -174.41(10)
C014 C018 C019 C020 10.20(17)
C025 O2 C020 O1 4.70(15)
C025 O2 C020 C019 -175.64(9)
C007 C019 C020 O1 21.10(18)
C018 C019 C020 O1 -165.32(10)
C007 C019 C020 O2 -158.53(10)
C018 C019 C020 O2 15.05(14)
C014 C017 C021 C031 0.57(18)
C017 C014 C022 C028 -0.24(16)
C018 C014 C022 C028 -178.71(10)
C013 C015 C023 C026 0.02(16)
C008 C015 C023 C026 179.25(10)
C015 C013 C024 C029 -0.38(18)
C020 O2 C025 C030 170.91(10)
C015 C023 C026 C029 -0.12(18)
C011 O4 C027 C032 177.56(9)
C014 C022 C028 C031 0.71(18)
C013 C024 C029 C026 0.28(19)
C023 C026 C029 C024 -0.03(19)
C022 C028 C031 C021 -0.53(18)
C017 C021 C031 C028 -0.10(18)
